data_4330037
loop_
_publ_author_name
'Qisheng Lin'
'Volodymyr Smetana'
'Gordon J. Miller'
'John D. Corbett'

_publ_contact_author_address
;Ames Laboratory, US-DOE&
Dept. of Chem.
Iowa State University
Ames, IA, 50011
;
_publ_contact_author_email jcorbett@iastate.edu
_publ_contact_author_name 'John D. Corbett'
_publ_section_title
;
 Conventional and Stuffed Bergman-Type Phases in the Na-Au-T (T = Ga, Ge,
 Sn) Systems: Syntheses, Structures, Coloring of Cluster Centers, and
 Fermi Sphere-Brillouin Zone Interactions
;
_journal_name_full 'Inorganic Chemistry'
_journal_page_first 8882
_journal_page_last 8889
_journal_paper_doi 10.1021/ic300866q
_journal_volume 51
_journal_year 2012
_chemical_formula_sum 'Au40.93 Ge14.07 Na26'
_chemical_formula_weight 9680.92
_chemical_name_systematic
; 
 ? 
;
_space_group_IT_number 204
_symmetry_cell_setting cubic
_symmetry_space_group_name_Hall '-I 2 2 3'
_symmetry_space_group_name_H-M 'I m -3'
_atom_sites_solution_primary direct
_atom_sites_solution_secondary difmap
_audit_creation_method SHELXL-97
_cell_angle_alpha 90.00
_cell_angle_beta 90.00
_cell_angle_gamma 90.00
_cell_formula_units_Z 2
_cell_length_a 14.581(2)
_cell_length_b 14.581(2)
_cell_length_c 14.581(2)
_cell_measurement_reflns_used 573
_cell_measurement_temperature 273(2)
_cell_measurement_theta_max 28.28
_cell_measurement_theta_min 1.98
_cell_volume 3100.0(7)
_computing_structure_refinement 'SHELXL-97 (Sheldrick, 1997)'
_computing_structure_solution 'SHELXS-97 (Sheldrick, 1990)'
_diffrn_ambient_temperature 273(2)
_diffrn_measured_fraction_theta_full 0.981
_diffrn_measured_fraction_theta_max 0.981
_diffrn_measurement_device_type 'Bruker APEX CCD'
_diffrn_measurement_method '\w SCAN'
_diffrn_radiation_monochromator graphite
_diffrn_radiation_source 'fine-focus sealed tube'
_diffrn_radiation_type MoK\a
_diffrn_radiation_wavelength 0.71073
_diffrn_reflns_av_R_equivalents 0.1137
_diffrn_reflns_av_sigmaI/netI 0.0448
_diffrn_reflns_limit_h_max 19
_diffrn_reflns_limit_h_min -19
_diffrn_reflns_limit_k_max 18
_diffrn_reflns_limit_k_min -18
_diffrn_reflns_limit_l_max 18
_diffrn_reflns_limit_l_min -18
_diffrn_reflns_number 13506
_diffrn_reflns_theta_full 28.28
_diffrn_reflns_theta_max 28.28
_diffrn_reflns_theta_min 1.98
_exptl_absorpt_coefficient_mu 103.279
_exptl_absorpt_correction_T_max 0.15
_exptl_absorpt_correction_T_min 0.08
_exptl_absorpt_correction_type empirical
_exptl_absorpt_process_details SADABS
_exptl_crystal_colour metallic
_exptl_crystal_density_diffrn 10.372
_exptl_crystal_description 'IRREGULAR BLOCK'
_exptl_crystal_F_000 7939
_exptl_crystal_size_max 0.027
_exptl_crystal_size_mid 0.022
_exptl_crystal_size_min 0.019
_refine_diff_density_max 2.753
_refine_diff_density_min -3.389
_refine_diff_density_rms 0.670
_refine_ls_extinction_method none
_refine_ls_goodness_of_fit_ref 1.110
_refine_ls_matrix_type full
_refine_ls_number_parameters 41
_refine_ls_number_reflns 715
_refine_ls_number_restraints 0
_refine_ls_restrained_S_all 1.110
_refine_ls_R_factor_all 0.0504
_refine_ls_R_factor_gt 0.0329
_refine_ls_shift/su_max 0.001
_refine_ls_shift/su_mean 0.000
_refine_ls_structure_factor_coef Fsqd
_refine_ls_weighting_details 'calc w=1/[\s^2^(Fo^2^)+(0.0214P)^2^+5.2898P] where P=(Fo^2^+2Fc^2^)/3'
_refine_ls_weighting_scheme calc
_refine_ls_wR_factor_gt 0.0585
_refine_ls_wR_factor_ref 0.0619
_reflns_number_gt 573
_reflns_number_total 715
_reflns_threshold_expression >2sigma(I)
_cod_data_source_file ic300866q_si_002_3.cif
_cod_data_source_block crystal-3
_cod_original_cell_volume 3099.9(7)
_cod_database_code 4330037

loop_
_symmetry_equiv_pos_as_xyz
'x, y, z'
'-x, -y, z'
'-x, y, -z'
'x, -y, -z'
'z, x, y'
'z, -x, -y'
'-z, -x, y'
'-z, x, -y'
'y, z, x'
'-y, z, -x'
'y, -z, -x'
'-y, -z, x'
'x+1/2, y+1/2, z+1/2'
'-x+1/2, -y+1/2, z+1/2'
'-x+1/2, y+1/2, -z+1/2'
'x+1/2, -y+1/2, -z+1/2'
'z+1/2, x+1/2, y+1/2'
'z+1/2, -x+1/2, -y+1/2'
'-z+1/2, -x+1/2, y+1/2'
'-z+1/2, x+1/2, -y+1/2'
'y+1/2, z+1/2, x+1/2'
'-y+1/2, z+1/2, -x+1/2'
'y+1/2, -z+1/2, -x+1/2'
'-y+1/2, -z+1/2, x+1/2'
'-x, -y, -z'
'x, y, -z'
'x, -y, z'
'-x, y, z'
'-z, -x, -y'
'-z, x, y'
'z, x, -y'
'z, -x, y'
'-y, -z, -x'
'y, -z, x'
'-y, z, x'
'y, z, -x'
'-x+1/2, -y+1/2, -z+1/2'
'x+1/2, y+1/2, -z+1/2'
'x+1/2, -y+1/2, z+1/2'
'-x+1/2, y+1/2, z+1/2'
'-z+1/2, -x+1/2, -y+1/2'
'-z+1/2, x+1/2, y+1/2'
'z+1/2, x+1/2, -y+1/2'
'z+1/2, -x+1/2, y+1/2'
'-y+1/2, -z+1/2, -x+1/2'
'y+1/2, -z+1/2, x+1/2'
'-y+1/2, z+1/2, x+1/2'
'y+1/2, z+1/2, -x+1/2'

loop_
_atom_site_label
_atom_site_type_symbol
_atom_site_fract_x
_atom_site_fract_y
_atom_site_fract_z
_atom_site_U_iso_or_equiv
_atom_site_adp_type
_atom_site_occupancy
_atom_site_symmetry_multiplicity
_atom_site_calc_flag
_atom_site_refinement_flags
Au1 Au 0.14575(3) 0.40324(3) 0.18875(3) 0.01210(16) Uani 1 1 d .
Au2 Au 0.0000 0.16432(4) 0.10280(5) 0.00952(18) Uani 1 2 d S
Ge3 Ge 0.0000 0.30690(13) 0.19879(13) 0.0103(4) Uani 1 2 d S
Au4 Au 0.08621(11) 0.0000 0.5000 0.0320(6) Uani 0.655(8) 4 d SP
Ge4 Ge 0.08621(11) 0.0000 0.5000 0.0320(6) Uani 0.345(8) 4 d SP
Au5 Au 0.0000 0.0000 0.0000 0.0067(4) Uani 1 24 d S
Na1 Na 0.0000 0.1109(5) 0.3099(5) 0.0166(16) Uani 1 2 d S
Na2 Na 0.1899(3) 0.1899(3) 0.1899(3) 0.0146(19) Uani 1 3 d S
Na3 Na 0.0000 0.5000 0.3047(7) 0.011(2) Uani 1 4 d S

loop_
_atom_site_aniso_label
_atom_site_aniso_U_11
_atom_site_aniso_U_22
_atom_site_aniso_U_33
_atom_site_aniso_U_23
_atom_site_aniso_U_13
_atom_site_aniso_U_12
Au1 0.0126(3) 0.0106(3) 0.0130(3) -0.00011(18) 0.00318(19) -0.0014(2)
Au2 0.0099(3) 0.0092(3) 0.0094(3) -0.0016(3) 0.000 0.000
Ge3 0.0083(9) 0.0111(9) 0.0115(10) -0.0038(7) 0.000 0.000
Au4 0.0282(10) 0.0135(8) 0.0541(12) 0.000 0.000 0.000
Ge4 0.0282(10) 0.0135(8) 0.0541(12) 0.000 0.000 0.000
Au5 0.0067(4) 0.0067(4) 0.0067(4) 0.000 0.000 0.000
Na1 0.017(4) 0.019(4) 0.014(4) -0.007(3) 0.000 0.000
Na2 0.0146(19) 0.0146(19) 0.0146(19) -0.002(2) -0.002(2) -0.002(2)
Na3 0.007(5) 0.011(5) 0.016(5) 0.000 0.000 0.000

loop_
_atom_type_symbol
_atom_type_description
_atom_type_scat_dispersion_real
_atom_type_scat_dispersion_imag
_atom_type_scat_source
Na Na 0.0362 0.0249 'International Tables Vol C Tables 4.2.6.8 and 6.1.1.4'
Ge Ge 0.1547 1.8001 'International Tables Vol C Tables 4.2.6.8 and 6.1.1.4'
Au Au -2.0133 8.8022 'International Tables Vol C Tables 4.2.6.8 and 6.1.1.4'

loop_
_geom_angle_atom_site_label_1
_geom_angle_atom_site_label_2
_geom_angle_atom_site_label_3
_geom_angle
_geom_angle_site_symmetry_1
_geom_angle_site_symmetry_3
Ge3 Au1 Ge3 175.10(6) . 41
Ge3 Au1 Au1 123.40(4) . 27_565
Ge3 Au1 Au1 58.11(2) 41 27_565
Ge3 Au1 Au1 58.93(4) . 45
Ge3 Au1 Au1 116.17(4) 41 45
Au1 Au1 Au1 118.057(15) 27_565 45
Ge3 Au1 Au1 126.43(4) . 41
Ge3 Au1 Au1 54.92(4) 41 41
Au1 Au1 Au1 104.506(14) 27_565 41
Au1 Au1 Au1 119.482(5) 45 41
Ge3 Au1 Ge4 72.13(4) . 9
Ge3 Au1 Ge4 111.71(3) 41 9
Au1 Au1 Ge4 61.500(12) 27_565 9
Au1 Au1 Ge4 118.18(3) 45 9
Au1 Au1 Ge4 119.33(3) 41 9
Ge3 Au1 Au4 72.13(4) . 9
Ge3 Au1 Au4 111.71(3) 41 9
Au1 Au1 Au4 61.500(12) 27_565 9
Au1 Au1 Au4 118.18(3) 45 9
Au1 Au1 Au4 119.33(3) 41 9
Ge4 Au1 Au4 0.0 9 9
Ge3 Au1 Na3 69.13(5) . .
Ge3 Au1 Na3 109.44(6) 41 .
Au1 Au1 Na3 62.54(5) 27_565 .
Au1 Au1 Na3 64.88(12) 45 .
Au1 Au1 Na3 164.36(5) 41 .
Ge4 Au1 Na3 63.90(15) 9 .
Au4 Au1 Na3 63.90(15) 9 .
Ge3 Au1 Na1 70.98(12) . 9
Ge3 Au1 Na1 112.99(12) 41 9
Au1 Au1 Na1 115.94(12) 27_565 9
Au1 Au1 Na1 120.11(11) 45 9
Au1 Au1 Na1 67.20(13) 41 9
Ge4 Au1 Na1 69.17(13) 9 9
Au4 Au1 Na1 69.17(13) 9 9
Na3 Au1 Na1 125.23(19) . 9
Ge3 Au1 Na3 118.94(15) . 41
Ge3 Au1 Na3 65.96(15) 41 41
Au1 Au1 Na3 63.63(2) 27_565 41
Au1 Au1 Na3 177.70(10) 45 41
Au1 Au1 Na3 60.73(15) 41 41
Ge4 Au1 Na3 60.89(17) 9 41
Au4 Au1 Na3 60.89(17) 9 41
Na3 Au1 Na3 115.588(19) . 41
Na1 Au1 Na3 57.67(13) 9 41
Ge3 Au1 Na2 68.24(10) . .
Ge3 Au1 Na2 110.20(11) 41 .
Au1 Au1 Na2 168.31(10) 27_565 .
Au1 Au1 Na2 65.53(4) 45 .
Au1 Au1 Na2 65.53(4) 41 .
Ge4 Au1 Na2 127.99(13) 9 .
Au4 Au1 Na2 127.99(13) 9 .
Na3 Au1 Na2 126.11(8) . .
Na1 Au1 Na2 67.00(17) 9 .
Na3 Au1 Na2 113.16(7) 41 .
Ge3 Au1 Na2 110.51(10) . 37
Ge3 Au1 Na2 65.48(10) 41 37
Au1 Au1 Na2 114.50(13) 27_565 37
Au1 Au1 Na2 62.03(3) 45 37
Au1 Au1 Na2 62.03(3) 41 37
Ge4 Au1 Na2 175.83(13) 9 37
Au4 Au1 Na2 175.83(13) 9 37
Na3 Au1 Na2 113.65(17) . 37
Na1 Au1 Na2 114.58(16) 9 37
Na3 Au1 Na2 119.07(17) 41 37
Na2 Au1 Na2 56.1(3) . 37
Ge3 Au2 Au5 178.08(5) . .
Ge3 Au2 Au2 122.226(17) . 10
Au5 Au2 Au2 58.360(3) . 10
Ge3 Au2 Au2 120.09(4) . 30
Au5 Au2 Au2 58.360(3) . 30
Au2 Au2 Au2 60.0 10 30
Ge3 Au2 Au2 120.09(4) . 5
Au5 Au2 Au2 58.360(3) . 5
Au2 Au2 Au2 108.48(2) 10 5
Au2 Au2 Au2 60.73(3) 30 5
Ge3 Au2 Au2 122.226(17) . 9
Au5 Au2 Au2 58.360(3) . 9
Au2 Au2 Au2 107.810(8) 10 9
Au2 Au2 Au2 108.48(2) 30 9
Au2 Au2 Au2 60.0 5 9
Ge3 Au2 Au2 123.95(5) . 26
Au5 Au2 Au2 57.970(13) . 26
Au2 Au2 Au2 59.634(15) 10 26
Au2 Au2 Au2 107.609(17) 30 26
Au2 Au2 Au2 107.609(17) 5 26
Au2 Au2 Au2 59.634(15) 9 26
Ge3 Au2 Na1 72.44(10) . 9
Au5 Au2 Na1 109.15(9) . 9
Au2 Au2 Na1 112.91(9) 10 9
Au2 Au2 Na1 167.33(8) 30 9
Au2 Au2 Na1 116.19(13) 5 9
Au2 Au2 Na1 62.30(13) 9 9
Au2 Au2 Na1 60.67(6) 26 9
Ge3 Au2 Na1 72.44(10) . 10
Au5 Au2 Na1 109.15(9) . 10
Au2 Au2 Na1 62.30(13) 10 10
Au2 Au2 Na1 116.19(13) 30 10
Au2 Au2 Na1 167.33(8) 5 10
Au2 Au2 Na1 112.91(9) 9 10
Au2 Au2 Na1 60.67(6) 26 10
Na1 Au2 Na1 63.8(3) 9 10
Ge3 Au2 Na2 70.62(9) . .
Au5 Au2 Na2 108.81(9) . .
Au2 Au2 Na2 167.15(9) 10 .
Au2 Au2 Na2 115.41(5) 30 .
Au2 Au2 Na2 61.11(7) 5 .
Au2 Au2 Na2 61.11(7) 9 .
Au2 Au2 Na2 114.44(4) 26 .
Na1 Au2 Na2 69.00(10) 9 .
Na1 Au2 Na2 126.53(15) 10 .
Ge3 Au2 Na2 70.62(9) . 28
Au5 Au2 Na2 108.81(9) . 28
Au2 Au2 Na2 61.11(7) 10 28
Au2 Au2 Na2 61.11(7) 30 28
Au2 Au2 Na2 115.41(5) 5 28
Au2 Au2 Na2 167.15(9) 9 28
Au2 Au2 Na2 114.44(4) 26 28
Na1 Au2 Na2 126.53(15) 9 28
Na1 Au2 Na2 69.00(10) 10 28
Na2 Au2 Na2 128.91(13) . 28
Ge3 Au2 Na1 70.51(13) . .
Au5 Au2 Na1 107.57(13) . .
Au2 Au2 Na1 114.46(6) 10 .
Au2 Au2 Na1 60.35(11) 30 .
Au2 Au2 Na1 60.35(10) 5 .
Au2 Au2 Na1 114.46(6) 9 .
Au2 Au2 Na1 165.54(13) 26 .
Na1 Au2 Na1 130.34(16) 9 .
Na1 Au2 Na1 130.34(16) 10 .
Na2 Au2 Na1 68.26(4) . .
Na2 Au2 Na1 68.26(4) 28 .
Au2 Ge3 Au1 115.13(4) . .
Au2 Ge3 Au1 115.13(4) . 28
Au1 Ge3 Au1 112.79(7) . 28
Au2 Ge3 Au1 119.58(6) . 45
Au1 Ge3 Au1 66.15(3) . 45
Au1 Ge3 Au1 118.40(6) 28 45
Au2 Ge3 Au1 119.58(6) . 23_455
Au1 Ge3 Au1 118.40(6) . 23_455
Au1 Ge3 Au1 66.15(3) 28 23_455
Au1 Ge3 Au1 63.78(5) 45 23_455
Au2 Ge3 Na3 174.78(16) . .
Au1 Ge3 Na3 62.92(6) . .
Au1 Ge3 Na3 62.92(6) 28 .
Au1 Ge3 Na3 64.61(13) 45 .
Au1 Ge3 Na3 64.61(13) 23_455 .
Au2 Ge3 Na2 62.80(15) . 28
Au1 Ge3 Na2 174.14(9) . 28
Au1 Ge3 Na2 65.03(11) 28 28
Au1 Ge3 Na2 119.71(8) 45 28
Au1 Ge3 Na2 66.23(12) 23_455 28
Na3 Ge3 Na2 118.61(15) . 28
Au2 Ge3 Na2 62.80(15) . .
Au1 Ge3 Na2 65.03(11) . .
Au1 Ge3 Na2 174.14(9) 28 .
Au1 Ge3 Na2 66.23(12) 45 .
Au1 Ge3 Na2 119.71(8) 23_455 .
Na3 Ge3 Na2 118.61(15) . .
Na2 Ge3 Na2 116.6(2) 28 .
Au2 Ge3 Na1 63.50(13) . .
Au1 Ge3 Na1 120.48(5) . .
Au1 Ge3 Na1 120.48(5) 28 .
Au1 Ge3 Na1 66.55(11) 45 .
Au1 Ge3 Na1 66.55(11) 23_455 .
Na3 Ge3 Na1 121.7(2) . .
Na2 Ge3 Na1 64.13(7) 28 .
Na2 Ge3 Na1 64.13(7) . .
Au2 Ge3 Na1 61.52(12) . 10
Au1 Ge3 Na1 110.40(13) . 10
Au1 Ge3 Na1 62.41(11) 28 10
Au1 Ge3 Na1 176.55(13) 45 10
Au1 Ge3 Na1 118.91(11) 23_455 10
Na3 Ge3 Na1 114.10(18) . 10
Na2 Ge3 Na1 63.74(13) 28 10
Na2 Ge3 Na1 112.74(16) . 10
Na1 Ge3 Na1 116.2(2) . 10
Au2 Ge3 Na1 61.52(12) . 9
Au1 Ge3 Na1 62.41(11) . 9
Au1 Ge3 Na1 110.40(13) 28 9
Au1 Ge3 Na1 118.91(10) 45 9
Au1 Ge3 Na1 176.55(13) 23_455 9
Na3 Ge3 Na1 114.10(18) . 9
Na2 Ge3 Na1 112.74(16) 28 9
Na2 Ge3 Na1 63.74(13) . 9
Na1 Ge3 Na1 116.2(2) . 9
Na1 Ge3 Na1 58.3(2) 10 9
Ge4 Au4 Au4 0.0 25_556 25_556
Ge4 Au4 Au1 120.38(3) 25_556 31_556
Au4 Au4 Au1 120.38(3) 25_556 31_556
Ge4 Au4 Au1 120.38(3) 25_556 5
Au4 Au4 Au1 120.38(3) 25_556 5
Au1 Au4 Au1 57.00(2) 31_556 5
Ge4 Au4 Au1 120.38(3) 25_556 32
Au4 Au4 Au1 120.38(3) 25_556 32
Au1 Au4 Au1 119.25(6) 31_556 32
Au1 Au4 Au1 91.90(4) 5 32
Ge4 Au4 Au1 120.38(3) 25_556 6_556
Au4 Au4 Au1 120.38(3) 25_556 6_556
Au1 Au4 Au1 91.90(4) 31_556 6_556
Au1 Au4 Au1 119.25(6) 5 6_556
Au1 Au4 Au1 57.00(2) 32 6_556
Ge4 Au4 Na3 66.19(8) 25_556 21_445
Au4 Au4 Na3 66.19(8) 25_556 21_445
Au1 Au4 Na3 149.51(3) 31_556 21_445
Au1 Au4 Na3 149.51(3) 5 21_445
Au1 Au4 Na3 63.04(6) 32 21_445
Au1 Au4 Na3 63.04(6) 6_556 21_445
Ge4 Au4 Na3 66.19(8) 25_556 45
Au4 Au4 Na3 66.19(8) 25_556 45
Au1 Au4 Na3 63.04(6) 31_556 45
Au1 Au4 Na3 63.04(6) 5 45
Au1 Au4 Na3 149.51(3) 32 45
Au1 Au4 Na3 149.51(3) 6_556 45
Na3 Au4 Na3 132.37(16) 21_445 45
Ge4 Au4 Na3 180.000(1) 25_556 5
Au4 Au4 Na3 180.000(1) 25_556 5
Au1 Au4 Na3 59.62(3) 31_556 5
Au1 Au4 Na3 59.62(3) 5 5
Au1 Au4 Na3 59.62(3) 32 5
Au1 Au4 Na3 59.62(3) 6_556 5
Na3 Au4 Na3 113.81(8) 21_445 5
Na3 Au4 Na3 113.81(8) 45 5
Ge4 Au4 Na1 68.61(5) 25_556 2
Au4 Au4 Na1 68.61(5) 25_556 2
Au1 Au4 Na1 154.88(10) 31_556 2
Au1 Au4 Na1 97.93(10) 5 2
Au1 Au4 Na1 57.54(6) 32 2
Au1 Au4 Na1 103.35(10) 6_556 2
Na3 Au4 Na1 54.79(11) 21_445 2
Na3 Au4 Na1 106.38(11) 45 2
Na3 Au4 Na1 111.39(5) 5 2
Ge4 Au4 Na1 68.61(5) 25_556 .
Au4 Au4 Na1 68.61(5) 25_556 .
Au1 Au4 Na1 103.35(10) 31_556 .
Au1 Au4 Na1 57.54(6) 5 .
Au1 Au4 Na1 97.93(10) 32 .
Au1 Au4 Na1 154.88(10) 6_556 .
Na3 Au4 Na1 106.38(11) 21_445 .
Na3 Au4 Na1 54.79(11) 45 .
Na3 Au4 Na1 111.39(5) 5 .
Na1 Au4 Na1 56.0(2) 2 .
Ge4 Au4 Na1 68.61(5) 25_556 26_556
Au4 Au4 Na1 68.61(5) 25_556 26_556
Au1 Au4 Na1 57.54(6) 31_556 26_556
Au1 Au4 Na1 103.35(10) 5 26_556
Au1 Au4 Na1 154.88(10) 32 26_556
Au1 Au4 Na1 97.93(10) 6_556 26_556
Na3 Au4 Na1 106.38(11) 21_445 26_556
Na3 Au4 Na1 54.79(11) 45 26_556
Na3 Au4 Na1 111.39(5) 5 26_556
Na1 Au4 Na1 137.23(10) 2 26_556
Na1 Au4 Na1 107.1(2) . 26_556
Au2 Au5 Au2 180.00(3) 29 5
Au2 Au5 Au2 63.280(6) 29 33
Au2 Au5 Au2 116.720(6) 5 33
Au2 Au5 Au2 116.720(6) 29 9
Au2 Au5 Au2 63.280(6) 5 9
Au2 Au5 Au2 180.00(3) 33 9
Au2 Au5 Au2 116.720(6) 29 .
Au2 Au5 Au2 63.280(6) 5 .
Au2 Au5 Au2 116.720(6) 33 .
Au2 Au5 Au2 63.280(6) 9 .
Au2 Au5 Au2 63.280(6) 29 25
Au2 Au5 Au2 116.720(6) 5 25
Au2 Au5 Au2 63.280(6) 33 25
Au2 Au5 Au2 116.720(6) 9 25
Au2 Au5 Au2 180.00(3) . 25
Au2 Au5 Au2 116.720(6) 29 34
Au2 Au5 Au2 63.280(6) 5 34
Au2 Au5 Au2 115.94(3) 33 34
Au2 Au5 Au2 64.06(3) 9 34
Au2 Au5 Au2 116.720(6) . 34
Au2 Au5 Au2 63.280(6) 25 34
Au2 Au5 Au2 64.06(3) 29 6
Au2 Au5 Au2 115.94(3) 5 6
Au2 Au5 Au2 116.720(6) 33 6
Au2 Au5 Au2 63.280(6) 9 6
Au2 Au5 Au2 116.720(6) . 6
Au2 Au5 Au2 63.280(6) 25 6
Au2 Au5 Au2 63.280(6) 34 6
Au2 Au5 Au2 115.94(3) 29 30
Au2 Au5 Au2 64.06(3) 5 30
Au2 Au5 Au2 63.280(6) 33 30
Au2 Au5 Au2 116.720(6) 9 30
Au2 Au5 Au2 63.280(6) . 30
Au2 Au5 Au2 116.720(6) 25 30
Au2 Au5 Au2 116.720(6) 34 30
Au2 Au5 Au2 180.00(3) 6 30
Au2 Au5 Au2 63.280(6) 29 26
Au2 Au5 Au2 116.720(6) 5 26
Au2 Au5 Au2 116.720(6) 33 26
Au2 Au5 Au2 63.280(6) 9 26
Au2 Au5 Au2 64.06(3) . 26
Au2 Au5 Au2 115.94(3) 25 26
Au2 Au5 Au2 116.720(6) 34 26
Au2 Au5 Au2 63.280(6) 6 26
Au2 Au5 Au2 116.720(6) 30 26
Au2 Au5 Au2 116.720(6) 29 2
Au2 Au5 Au2 63.280(6) 5 2
Au2 Au5 Au2 63.280(6) 33 2
Au2 Au5 Au2 116.720(6) 9 2
Au2 Au5 Au2 115.94(3) . 2
Au2 Au5 Au2 64.06(3) 25 2
Au2 Au5 Au2 63.280(6) 34 2
Au2 Au5 Au2 116.720(6) 6 2
Au2 Au5 Au2 63.280(6) 30 2
Au2 Au5 Au2 180.00(3) 26 2
Au2 Au5 Au2 63.280(6) 29 10
Au2 Au5 Au2 116.720(6) 5 10
Au2 Au5 Au2 64.06(3) 33 10
Au2 Au5 Au2 115.94(3) 9 10
Au2 Au5 Au2 63.280(6) . 10
Au2 Au5 Au2 116.720(6) 25 10
Au2 Au5 Au2 180.00(3) 34 10
Au2 Au5 Au2 116.720(6) 6 10
Au2 Au5 Au2 63.280(6) 30 10
Au2 Au5 Au2 63.280(6) 26 10
Au2 Au5 Au2 116.720(6) 2 10
Na3 Na1 Au2 148.02(14) 45 30
Na3 Na1 Au2 148.02(14) 45 5
Au2 Na1 Au2 58.65(13) 30 5
Na3 Na1 Au1 62.22(11) 45 5
Au2 Na1 Au1 145.35(18) 30 5
Au2 Na1 Au1 87.50(6) 5 5
Na3 Na1 Au1 62.22(11) 45 30
Au2 Na1 Au1 87.50(6) 30 30
Au2 Na1 Au1 145.35(18) 5 30
Au1 Na1 Au1 124.3(2) 5 30
Na3 Na1 Au2 141.6(3) 45 .
Au2 Na1 Au2 57.35(12) 30 .
Au2 Na1 Au2 57.35(12) 5 .
Au1 Na1 Au2 112.51(13) 5 .
Au1 Na1 Au2 112.51(13) 30 .
Na3 Na1 Na1 113.9(2) 45 2
Au2 Na1 Na1 58.09(13) 30 2
Au2 Na1 Na1 58.09(13) 5 2
Au1 Na1 Na1 99.39(13) 5 2
Au1 Na1 Na1 99.39(13) 30 2
Au2 Na1 Na1 104.46(13) . 2
Na3 Na1 Ge3 95.6(3) 45 .
Au2 Na1 Ge3 96.77(18) 30 .
Au2 Na1 Ge3 96.77(18) 5 .
Au1 Na1 Ge3 94.24(14) 5 .
Au1 Na1 Ge3 94.24(14) 30 .
Au2 Na1 Ge3 46.00(11) . .
Na1 Na1 Ge3 150.45(12) 2 .
Na3 Na1 Au1 57.51(19) 45 45
Au2 Na1 Au1 144.2(2) 30 45
Au2 Na1 Au1 113.17(12) 5 45
Au1 Na1 Au1 52.64(8) 5 45
Au1 Na1 Au1 98.49(17) 30 45
Au2 Na1 Au1 88.22(17) . 45
Na1 Na1 Au1 152.01(7) 2 45
Ge3 Na1 Au1 47.80(10) . 45
Na3 Na1 Au1 57.51(19) 45 23_455
Au2 Na1 Au1 113.17(12) 30 23_455
Au2 Na1 Au1 144.2(2) 5 23_455
Au1 Na1 Au1 98.49(17) 5 23_455
Au1 Na1 Au1 52.64(8) 30 23_455
Au2 Na1 Au1 88.22(17) . 23_455
Na1 Na1 Au1 152.01(8) 2 23_455
Ge3 Na1 Au1 47.80(10) . 23_455
Au1 Na1 Au1 50.50(10) 45 23_455
Na3 Na1 Ge3 102.10(16) 45 30
Au2 Na1 Ge3 46.03(7) 30 30
Au2 Na1 Ge3 99.27(18) 5 30
Au1 Na1 Ge3 149.0(2) 5 30
Au1 Na1 Ge3 46.61(4) 30 30
Au2 Na1 Ge3 96.26(14) . 30
Na1 Na1 Ge3 60.84(11) 2 30
Ge3 Na1 Ge3 114.68(12) . 30
Au1 Na1 Ge3 143.64(16) 45 30
Au1 Na1 Ge3 93.46(6) 23_455 30
Na3 Na1 Ge3 102.10(16) 45 5
Au2 Na1 Ge3 99.27(18) 30 5
Au2 Na1 Ge3 46.03(7) 5 5
Au1 Na1 Ge3 46.61(4) 5 5
Au1 Na1 Ge3 149.0(2) 30 5
Au2 Na1 Ge3 96.26(14) . 5
Na1 Na1 Ge3 60.84(11) 2 5
Ge3 Na1 Ge3 114.68(12) . 5
Au1 Na1 Ge3 93.46(6) 45 5
Au1 Na1 Ge3 143.64(16) 23_455 5
Ge3 Na1 Ge3 121.7(2) 30 5
Na2 Na2 Au2 146.09(9) 37 9
Na2 Na2 Au2 146.09(9) 37 .
Au2 Na2 Au2 57.78(14) 9 .
Na2 Na2 Au2 146.09(9) 37 5
Au2 Na2 Au2 57.78(14) 9 5
Au2 Na2 Au2 57.78(14) . 5
Na2 Na2 Au1 63.55(13) 37 9
Au2 Na2 Au1 86.22(5) 9 9
Au2 Na2 Au1 143.04(17) . 9
Au2 Na2 Au1 112.08(8) 5 9
Na2 Na2 Au1 63.55(13) 37 .
Au2 Na2 Au1 112.08(8) 9 .
Au2 Na2 Au1 86.22(5) . .
Au2 Na2 Au1 143.04(17) 5 .
Au1 Na2 Au1 101.68(16) 9 .
Na2 Na2 Au1 63.55(13) 37 5
Au2 Na2 Au1 143.04(17) 9 5
Au2 Na2 Au1 112.08(8) . 5
Au2 Na2 Au1 86.22(5) 5 5
Au1 Na2 Au1 101.68(16) 9 5
Au1 Na2 Au1 101.68(16) . 5
Na2 Na2 Ge3 99.52(14) 37 5
Au2 Na2 Ge3 97.23(17) 9 5
Au2 Na2 Ge3 98.60(17) . 5
Au2 Na2 Ge3 46.58(6) 5 5
Au1 Na2 Ge3 93.60(5) 9 5
Au1 Na2 Ge3 147.54(14) . 5
Au1 Na2 Ge3 46.73(3) 5 5
Na2 Na2 Ge3 99.52(15) 37 .
Au2 Na2 Ge3 98.60(17) 9 .
Au2 Na2 Ge3 46.58(6) . .
Au2 Na2 Ge3 97.23(17) 5 .
Au1 Na2 Ge3 147.54(14) 9 .
Au1 Na2 Ge3 46.73(3) . .
Au1 Na2 Ge3 93.60(5) 5 .
Ge3 Na2 Ge3 117.32(8) 5 .
Na2 Na2 Ge3 99.52(14) 37 9
Au2 Na2 Ge3 46.58(6) 9 9
Au2 Na2 Ge3 97.23(17) . 9
Au2 Na2 Ge3 98.60(17) 5 9
Au1 Na2 Ge3 46.73(3) 9 9
Au1 Na2 Ge3 93.60(5) . 9
Au1 Na2 Ge3 147.54(14) 5 9
Ge3 Na2 Ge3 117.32(8) 5 9
Ge3 Na2 Ge3 117.32(8) . 9
Na2 Na2 Au1 60.31(13) 37 45
Au2 Na2 Au1 146.48(16) 9 45
Au2 Na2 Au1 89.68(5) . 45
Au2 Na2 Au1 113.89(7) 5 45
Au1 Na2 Au1 123.9(3) 9 45
Au1 Na2 Au1 52.45(7) . 45
Au1 Na2 Au1 52.45(7) 5 45
Ge3 Na2 Au1 95.31(6) 5 45
Ge3 Na2 Au1 48.29(4) . 45
Ge3 Na2 Au1 144.94(15) 9 45
Na2 Na2 Au1 60.31(13) 37 41
Au2 Na2 Au1 89.68(5) 9 41
Au2 Na2 Au1 113.89(7) . 41
Au2 Na2 Au1 146.48(16) 5 41
Au1 Na2 Au1 52.45(7) 9 41
Au1 Na2 Au1 52.45(7) . 41
Au1 Na2 Au1 123.9(3) 5 41
Ge3 Na2 Au1 144.94(15) 5 41
Ge3 Na2 Au1 95.31(6) . 41
Ge3 Na2 Au1 48.29(4) 9 41
Au1 Na2 Au1 97.59(16) 45 41
Na1 Na3 Na1 132.1(4) 18_455 41
Na1 Na3 Au1 65.75(12) 18_455 28
Na1 Na3 Au1 149.19(12) 41 28
Na1 Na3 Au1 149.19(12) 18_455 27_565
Na1 Na3 Au1 65.75(12) 41 27_565
Au1 Na3 Au1 112.9(3) 28 27_565
Na1 Na3 Au1 149.19(12) 18_455 .
Na1 Na3 Au1 65.75(12) 41 .
Au1 Na3 Au1 88.0(2) 28 .
Au1 Na3 Au1 54.91(11) 27_565 .
Na1 Na3 Au1 65.75(12) 18_455 2_565
Na1 Na3 Au1 149.19(12) 41 2_565
Au1 Na3 Au1 54.91(11) 28 2_565
Au1 Na3 Au1 88.0(2) 27_565 2_565
Au1 Na3 Au1 112.9(3) . 2_565
Na1 Na3 Ge4 68.2(2) 18_455 17_455
Na1 Na3 Ge4 68.2(2) 41 17_455
Au1 Na3 Ge4 133.75(16) 28 17_455
Au1 Na3 Ge4 108.61(9) 27_565 17_455
Au1 Na3 Ge4 133.75(16) . 17_455
Au1 Na3 Ge4 108.61(9) 2_565 17_455
Na1 Na3 Au4 68.2(2) 18_455 17_455
Na1 Na3 Au4 68.2(2) 41 17_455
Au1 Na3 Au4 133.75(16) 28 17_455
Au1 Na3 Au4 108.61(9) 27_565 17_455
Au1 Na3 Au4 133.75(16) . 17_455
Au1 Na3 Au4 108.61(9) 2_565 17_455
Ge4 Na3 Au4 0.0 17_455 17_455
Na1 Na3 Ge4 68.2(2) 18_455 41
Na1 Na3 Ge4 68.2(2) 41 41
Au1 Na3 Ge4 108.61(9) 28 41
Au1 Na3 Ge4 133.75(16) 27_565 41
Au1 Na3 Ge4 108.61(9) . 41
Au1 Na3 Ge4 133.75(16) 2_565 41
Ge4 Na3 Ge4 47.63(16) 17_455 41
Au4 Na3 Ge4 47.63(16) 17_455 41
Na1 Na3 Au4 68.2(2) 18_455 41
Na1 Na3 Au4 68.2(2) 41 41
Au1 Na3 Au4 108.61(9) 28 41
Au1 Na3 Au4 133.75(16) 27_565 41
Au1 Na3 Au4 108.61(9) . 41
Au1 Na3 Au4 133.75(16) 2_565 41
Ge4 Na3 Au4 47.63(16) 17_455 41
Au4 Na3 Au4 47.63(16) 17_455 41
Ge4 Na3 Au4 0.00(5) 41 41
Na1 Na3 Au1 108.28(17) 18_455 22
Na1 Na3 Au1 60.11(7) 41 22
Au1 Na3 Au1 146.49(19) 28 22
Au1 Na3 Au1 54.39(3) 27_565 22
Au1 Na3 Au1 102.52(7) . 22
Au1 Na3 Au1 91.99(6) 2_565 22
Ge4 Na3 Au1 56.07(11) 17_455 22
Au4 Na3 Au1 56.07(11) 17_455 22
Ge4 Na3 Au1 98.1(2) 41 22
Au4 Na3 Au1 98.1(2) 41 22
Na1 Na3 Au1 60.11(7) 18_455 23_455
Na1 Na3 Au1 108.28(17) 41 23_455
Au1 Na3 Au1 54.39(3) 28 23_455
Au1 Na3 Au1 146.49(19) 27_565 23_455
Au1 Na3 Au1 91.99(6) . 23_455
Au1 Na3 Au1 102.52(7) 2_565 23_455
Ge4 Na3 Au1 98.1(2) 17_455 23_455
Au4 Na3 Au1 98.1(2) 17_455 23_455
Ge4 Na3 Au1 56.07(11) 41 23_455
Au4 Na3 Au1 56.07(11) 41 23_455
Au1 Na3 Au1 153.7(3) 22 23_455

loop_
_geom_bond_atom_site_label_1
_geom_bond_atom_site_label_2
_geom_bond_distance
_geom_bond_site_symmetry_2
Au1 Ge3 2.5517(12) .
Au1 Ge3 2.6707(17) 41
Au1 Au1 2.8217(10) 27_565
Au1 Au1 2.8518(6) 45
Au1 Au1 2.8518(6) 41
Au1 Ge4 2.9567(10) 9
Au1 Au4 2.9567(10) 9
Au1 Na3 3.060(5) .
Au1 Na1 3.112(3) 9
Au1 Na3 3.176(2) 41
Au1 Na2 3.177(4) .
Au1 Na2 3.274(4) 37
Au2 Ge3 2.5061(19) .
Au2 Au5 2.8263(8) .
Au2 Au2 2.9652(8) 10
Au2 Au2 2.9652(8) 30
Au2 Au2 2.9652(8) 5
Au2 Au2 2.9652(8) 9
Au2 Au2 2.9979(14) 26
Au2 Na1 3.061(6) 9
Au2 Na1 3.061(6) 10
Au2 Na2 3.069(7) .
Au2 Na2 3.069(7) 28
Au2 Na1 3.118(7) .
Ge3 Au1 2.5517(12) 28
Ge3 Au1 2.6707(17) 45
Ge3 Au1 2.6707(17) 23_455
Ge3 Na3 3.211(5) .
Ge3 Na2 3.2548(18) 28
Ge3 Na2 3.2548(18) .
Ge3 Na1 3.284(7) .
Ge3 Na1 3.320(4) 10
Ge3 Na1 3.320(4) 9
Au4 Ge4 2.514(3) 25_556
Au4 Au4 2.514(3) 25_556
Au4 Au1 2.9567(10) 31_556
Au4 Au1 2.9567(10) 5
Au4 Au1 2.9567(10) 32
Au4 Au1 2.9567(10) 6_556
Au4 Na3 3.113(9) 21_445
Au4 Na3 3.113(9) 45
Au4 Na3 3.185(10) 5
Au4 Na1 3.447(7) 2
Au4 Na1 3.447(7) .
Au4 Na1 3.447(7) 26_556
Au5 Au2 2.8263(8) 29
Au5 Au2 2.8263(8) 5
Au5 Au2 2.8263(8) 33
Au5 Au2 2.8263(8) 9
Au5 Au2 2.8263(8) 25
Au5 Au2 2.8263(8) 34
Au5 Au2 2.8263(8) 6
Au5 Au2 2.8263(8) 30
Au5 Au2 2.8263(8) 26
Au5 Au2 2.8263(8) 2
Au5 Au2 2.8263(8) 10
Na1 Na3 3.033(8) 45
Na1 Au2 3.061(6) 30
Na1 Au2 3.061(6) 5
Na1 Au1 3.112(3) 5
Na1 Au1 3.112(3) 30
Na1 Na1 3.235(14) 2
Na1 Au1 3.307(6) 45
Na1 Au1 3.307(6) 23_455
Na1 Ge3 3.320(4) 30
Na1 Ge3 3.320(4) 5
Na2 Na2 3.036(17) 37
Na2 Au2 3.069(7) 9
Na2 Au2 3.069(7) 5
Na2 Au1 3.177(4) 9
Na2 Au1 3.177(4) 5
Na2 Ge3 3.2548(18) 5
Na2 Ge3 3.2548(18) 9
Na2 Au1 3.274(4) 45
Na2 Au1 3.274(4) 41
Na3 Na1 3.033(8) 18_455
Na3 Na1 3.033(8) 41
Na3 Au1 3.060(5) 28
Na3 Au1 3.060(5) 27_565
Na3 Au1 3.060(5) 2_565
Na3 Ge4 3.113(9) 17_455
Na3 Au4 3.113(9) 17_455
Na3 Ge4 3.113(9) 41
Na3 Au4 3.113(9) 41
Na3 Au1 3.176(2) 22
Na3 Au1 3.176(2) 23_455
